data_7713948
loop_
_publ_author_name
'Berthold, Chantsalmaa'
'M\"uller, Matthias'
'Ivlev, Sergei'
'Andrada, Diego M.'
'Buchner, Magnus Richard'

_publ_section_title
;
 Gauging ambiphilicity of pseudo-halides via beryllium-trispyrazolylborato
 compounds
;
_journal_name_full 'Dalton Transactions'
_journal_paper_doi 10.1039/D3DT02857G
_journal_year 2023
_chemical_formula_moiety 'C10 H10 B Be N7'
_chemical_formula_sum 'C10 H10 B Be N7'
_chemical_formula_weight 248.07
_space_group_crystal_system monoclinic
_space_group_IT_number 14
_space_group_name_Hall '-P 2ybc'
_space_group_name_H-M_alt 'P 1 21/c 1'
_atom_sites_solution_hydrogens geom
_atom_sites_solution_primary direct
_atom_sites_solution_secondary difmap
_audit_creation_method SHELXL-2019/1
_audit_update_record
;
2023-06-22 deposited with the CCDC.	2023-09-12 downloaded from the CCDC.
;
_cell_angle_alpha 90
_cell_angle_beta 90.670(2)
_cell_angle_gamma 90
_cell_formula_units_Z 8
_cell_length_a 12.8705(3)
_cell_length_b 13.5299(4)
_cell_length_c 14.8535(3)
_cell_measurement_reflns_used 17249
_cell_measurement_temperature 100
_cell_measurement_theta_max 76.37
_cell_measurement_theta_min 4.74
_cell_volume 2586.36(11)
_computing_cell_refinement
;
X-Area Recipe 1.37.0.0 (STOE, 2021)
;
_computing_data_collection
;
X-Area Pilatus3_SV 1.31.186.0 (STOE, 2022)
;
_computing_data_reduction
;
X-Area Integrate 2.5.3.0 (STOE, 2021)
X-Area LANA 2.7.5.0 (STOE, 2022)
;
_computing_molecular_graphics 'Diamond v4.6.8 (Brandenburg, 2022)'
_computing_publication_material
;
STOE & Cie GmbH, X-Area, software package for collecting single-crystal or
multi-domain crystal data on STOE area-detector diffractometers, for image
processing, for the correction and scaling of reflection intensities and
for outlier rejection, version 2.1, Darmstadt 2022
;
_computing_structure_refinement 'SHELXL-2019/1 (Sheldrick, 2019)'
_computing_structure_solution 'SHELXT 2018/2 (Sheldrick, 2018)'
_diffrn_ambient_temperature 100
_diffrn_detector Pilatus300K
_diffrn_detector_area_resol_mean 5.81
_diffrn_detector_type 'DECTRIS PILATUS 300K'
_diffrn_measured_fraction_theta_full 0.995
_diffrn_measured_fraction_theta_max 0.994
_diffrn_measurement_details ' 2982 frames, detector distance = 60 mm'
_diffrn_measurement_device 'Eulerian 4-circle diffractometer'
_diffrn_measurement_device_type 'STOE STADIVARI'
_diffrn_measurement_method 'rotation method, \w scans'
_diffrn_radiation_collimation '0.5 mm diameter'
_diffrn_radiation_monochromator 'Graded multilayer mirror'
_diffrn_radiation_polarisn_norm 270
_diffrn_radiation_probe x-ray
_diffrn_radiation_type 'Cu K\a'
_diffrn_radiation_wavelength 1.54186
_diffrn_reflns_av_R_equivalents 0.0389
_diffrn_reflns_av_unetI/netI 0.0283
_diffrn_reflns_Laue_measured_fraction_full 0.995
_diffrn_reflns_Laue_measured_fraction_max 0.994
_diffrn_reflns_limit_h_max 14
_diffrn_reflns_limit_h_min -15
_diffrn_reflns_limit_k_max 16
_diffrn_reflns_limit_k_min -16
_diffrn_reflns_limit_l_max 11
_diffrn_reflns_limit_l_min -18
_diffrn_reflns_number 32341
_diffrn_reflns_point_group_measured_fraction_full 0.995
_diffrn_reflns_point_group_measured_fraction_max 0.994
_diffrn_reflns_theta_full 67.679
_diffrn_reflns_theta_max 69.994
_diffrn_reflns_theta_min 3.434
_diffrn_source 'GeniX 3D HF Cu'
_diffrn_source_current 0.600
_diffrn_source_power 0.030
_diffrn_source_voltage 50
_exptl_absorpt_coefficient_mu 0.673
_exptl_absorpt_correction_T_max 0.9355
_exptl_absorpt_correction_T_min 0.4452
_exptl_absorpt_correction_type multi-scan
_exptl_absorpt_process_details
;
STOE X-Red32, absorption correction by Gaussian integration, analogous to
P. Coppens, "The Evaluation of Absorption and Extinction in Single-Crystal
Structure Analysis", published in: F. R. Ahmed (Editor), "Crystallographic
Computing", Munksgaard, Copenhagen (1970), 255 - 270. Afterwards scaling of
reflection intensities was performed within STOE LANA. J. Koziskova, F. Hahn,
J. Richter, J. Kozisek, Acta Chimica Slovaca, vol. 9, no. 2, 2016, pp. 136-140.
;
_exptl_crystal_colour colorless
_exptl_crystal_density_diffrn 1.274
_exptl_crystal_density_method 'not measured'
_exptl_crystal_description plate
_exptl_crystal_F_000 1024
_exptl_crystal_size_max 0.250
_exptl_crystal_size_mid 0.156
_exptl_crystal_size_min 0.037
_refine_diff_density_max 0.216
_refine_diff_density_min -0.192
_refine_diff_density_rms 0.037
_refine_ls_extinction_coef 0.00047(9)
_refine_ls_extinction_expression Fc^*^=kFc[1+0.001xFc^2^\l^3^/sin(2\q)]^-1/4^
_refine_ls_extinction_method 'SHELXL-2019/1 (Sheldrick 2019)'
_refine_ls_goodness_of_fit_ref 0.962
_refine_ls_hydrogen_treatment mixed
_refine_ls_matrix_type full
_refine_ls_number_parameters 382
_refine_ls_number_reflns 4873
_refine_ls_number_restraints 44
_refine_ls_restrained_S_all 0.971
_refine_ls_R_factor_all 0.0479
_refine_ls_R_factor_gt 0.0351
_refine_ls_shift/su_max 0.001
_refine_ls_shift/su_mean 0.000
_refine_ls_structure_factor_coef Fsqd
_refine_ls_weighting_details 'w=1/[\s^2^(Fo^2^)+(0.0624P)^2^] where P=(Fo^2^+2Fc^2^)/3'
_refine_ls_weighting_scheme calc
_refine_ls_wR_factor_gt 0.0923
_refine_ls_wR_factor_ref 0.0963
_reflns_Friedel_coverage 0.000
_reflns_number_gt 3692
_reflns_number_total 4873
_reflns_threshold_expression 'I > 2\s(I)'
_cod_data_source_file d3dt02857g2.cif
_cod_data_source_block CBM04
_cod_original_sg_symbol_H-M 'P 21/c'
_cod_database_code 7713948
_shelx_shelxl_version_number 2019/1
_shelx_space_group_comment
;
The symmetry employed for this shelxl refinement is uniquely defined
by the following loop, which should always be used as a source of
symmetry information in preference to the above space-group names.
They are only intended as comments.
;
_shelx_estimated_absorpt_t_min 0.850
_shelx_estimated_absorpt_t_max 0.976

loop_
_space_group_symop_operation_xyz
'x, y, z'
'-x, y+1/2, -z+1/2'
'-x, -y, -z'
'x, -y-1/2, z-1/2'

loop_
_atom_site_label
_atom_site_type_symbol
_atom_site_fract_x
_atom_site_fract_y
_atom_site_fract_z
_atom_site_U_iso_or_equiv
_atom_site_adp_type
_atom_site_occupancy
_atom_site_site_symmetry_order
_atom_site_calc_flag
_atom_site_refinement_flags_posn
_atom_site_refinement_flags_adp
_atom_site_refinement_flags_occupancy
_atom_site_disorder_assembly
_atom_site_disorder_group
N1 N 0.93870(9) 0.14027(8) 0.80372(8) 0.0276(3) Uani 1 1 d . . . . .
N2 N 0.99651(9) 0.22128(9) 0.82808(8) 0.0320(3) Uani 1 1 d . . . . .
N3 N 1.03520(9) 0.15303(8) 0.64726(8) 0.0264(3) Uani 1 1 d . . . . .
N4 N 1.08569(9) 0.23379(8) 0.68181(9) 0.0304(3) Uani 1 1 d . . . . .
N5 N 0.86057(9) 0.25554(8) 0.67325(8) 0.0260(3) Uani 1 1 d . . . . .
N15 N 0.92337(9) 0.32828(8) 0.70788(8) 0.0300(3) Uani 1 1 d . . . . .
N7A N 0.8440(7) 0.0466(5) 0.6458(6) 0.0210(12) Uani 0.5 1 d D . P A 1
C1A C 0.8060(8) -0.0112(7) 0.6124(8) 0.0378(18) Uani 0.5 1 d D . P A 1
C1B C 0.8380(8) 0.0335(6) 0.6347(7) 0.0169(13) Uani 0.5 1 d D . P A 2
N7B N 0.7925(6) -0.0247(5) 0.6047(5) 0.0264(12) Uani 0.5 1 d D . P A 2
C2 C 0.87715(12) 0.41610(10) 0.69622(11) 0.0357(4) Uani 1 1 d . . . . .
H2 H 0.904666 0.478134 0.714649 0.043 Uiso 1 1 calc R U . . .
C3 C 1.18137(11) 0.23851(11) 0.64710(11) 0.0336(3) Uani 1 1 d . . . . .
H3 H 1.231881 0.287767 0.660359 0.040 Uiso 1 1 calc R U . . .
C5 C 0.77628(11) 0.29978(10) 0.64024(10) 0.0297(3) Uani 1 1 d . . . . .
H5 H 0.719496 0.266804 0.611955 0.036 Uiso 1 1 calc R U . . .
C7 C 1.19426(11) 0.16003(10) 0.58899(10) 0.0332(3) Uani 1 1 d . . . . .
H7 H 1.254026 0.144382 0.554872 0.040 Uiso 1 1 calc R U . . .
C9 C 1.01670(12) 0.21767(13) 0.91648(11) 0.0406(4) Uani 1 1 d . . . . .
H9 H 1.055536 0.265241 0.949739 0.049 Uiso 1 1 calc R U . . .
C10 C 1.10082(11) 0.10892(10) 0.59128(9) 0.0284(3) Uani 1 1 d . . . . .
H10 H 1.085762 0.050775 0.557730 0.034 Uiso 1 1 calc R U . . .
C15 C 0.92418(11) 0.08752(11) 0.87852(10) 0.0330(3) Uani 1 1 d . . . . .
H15 H 0.886611 0.027187 0.881452 0.040 Uiso 1 1 calc R U . . .
C17 C 0.78320(12) 0.40156(11) 0.65312(11) 0.0372(4) Uani 1 1 d . . . . .
H17 H 0.733759 0.450353 0.635872 0.045 Uiso 1 1 calc R U . . .
C19 C 0.97212(12) 0.13388(13) 0.95146(11) 0.0419(4) Uani 1 1 d . . . . .
H19 H 0.973732 0.112341 1.012334 0.050 Uiso 1 1 calc R U . . .
B1 B 1.02649(13) 0.29557(12) 0.75253(12) 0.0334(4) Uani 1 1 d . . . . .
H1 H 1.0719(6) 0.3576(9) 0.7779(4) 0.040 Uiso 1 1 calc R U . . .
Be1 Be 0.91104(14) 0.13848(12) 0.68896(12) 0.0250(4) Uani 1 1 d D . . . .
N8 N 0.35499(8) 0.75119(8) 0.64466(8) 0.0240(2) Uani 1 1 d . . . . .
N9 N 0.41251(9) 0.83239(8) 0.66895(8) 0.0258(3) Uani 1 1 d . . . . .
N10 N 0.53616(8) 0.65709(7) 0.63092(7) 0.0240(2) Uani 1 1 d . . . . .
N11 N 0.58120(9) 0.74487(8) 0.65521(8) 0.0252(3) Uani 1 1 d . . . . .
N12 N 0.44064(8) 0.66246(8) 0.78809(8) 0.0243(2) Uani 1 1 d . . . . .
N13 N 0.49290(9) 0.74960(8) 0.80141(8) 0.0268(3) Uani 1 1 d . . . . .
N14A N 0.3524(6) 0.5397(5) 0.6467(6) 0.0198(11) Uani 0.5 1 d D . P B 1
C6A C 0.3166(7) 0.4757(6) 0.6237(7) 0.0346(16) Uani 0.5 1 d D . P B 1
C6B C 0.3459(8) 0.5257(5) 0.6354(7) 0.0169(13) Uani 0.5 1 d D . P B 2
N14B N 0.3028(6) 0.4598(4) 0.6189(5) 0.0259(12) Uani 0.5 1 d D . P B 2
C4 C 0.43384(10) 0.61872(10) 0.86826(9) 0.0272(3) Uani 1 1 d . . . . .
H4 H 0.400980 0.557032 0.879028 0.033 Uiso 1 1 calc R U . . .
C8 C 0.60479(10) 0.60904(10) 0.58097(9) 0.0267(3) Uani 1 1 d . . . . .
H8 H 0.593646 0.545880 0.554637 0.032 Uiso 1 1 calc R U . . .
C11 C 0.48192(11) 0.67673(11) 0.93367(10) 0.0316(3) Uani 1 1 d . . . . .
H11 H 0.488261 0.662996 0.996216 0.038 Uiso 1 1 calc R U . . .
C12 C 0.51854(11) 0.75861(11) 0.88850(9) 0.0306(3) Uani 1 1 d . . . . .
H12 H 0.555641 0.812213 0.914825 0.037 Uiso 1 1 calc R U . . .
C13 C 0.27310(11) 0.88697(10) 0.59609(10) 0.0331(3) Uani 1 1 d . . . . .
H13 H 0.222980 0.929063 0.568468 0.040 Uiso 1 1 calc R U . . .
C14 C 0.27110(10) 0.78428(10) 0.60113(9) 0.0278(3) Uani 1 1 d . . . . .
H14 H 0.217469 0.743627 0.576918 0.033 Uiso 1 1 calc R U . . .
C16 C 0.69515(11) 0.66441(10) 0.57278(10) 0.0306(3) Uani 1 1 d . . . . .
H16 H 0.756151 0.647108 0.541005 0.037 Uiso 1 1 calc R U . . .
C18 C 0.67714(10) 0.74996(10) 0.62077(9) 0.0288(3) Uani 1 1 d . . . . .
H18 H 0.724467 0.803302 0.628191 0.035 Uiso 1 1 calc R U . . .
C20 C 0.36331(11) 0.91424(10) 0.63975(10) 0.0309(3) Uani 1 1 d . . . . .
H20 H 0.387065 0.980135 0.647977 0.037 Uiso 1 1 calc R U . . .
B2 B 0.51751(12) 0.81369(11) 0.71736(11) 0.0266(3) Uani 1 1 d . . . . .
H2A H 0.5580(5) 0.8810(9) 0.7342(2) 0.032 Uiso 1 1 calc R U . . .
Be2 Be 0.41316(13) 0.64121(12) 0.67535(12) 0.0235(3) Uani 1 1 d D . . . .

loop_
_atom_site_aniso_label
_atom_site_aniso_U_11
_atom_site_aniso_U_22
_atom_site_aniso_U_33
_atom_site_aniso_U_23
_atom_site_aniso_U_13
_atom_site_aniso_U_12
N1 0.0240(6) 0.0311(6) 0.0277(7) -0.0026(5) 0.0005(5) 0.0005(5)
N2 0.0271(6) 0.0385(7) 0.0304(7) -0.0105(5) -0.0029(5) -0.0012(5)
N3 0.0266(6) 0.0246(6) 0.0278(6) -0.0025(4) 0.0012(5) -0.0016(4)
N4 0.0244(6) 0.0293(6) 0.0376(7) -0.0041(5) 0.0020(5) -0.0050(5)
N5 0.0251(6) 0.0231(5) 0.0297(7) -0.0017(4) 0.0021(5) -0.0027(4)
N15 0.0297(6) 0.0228(5) 0.0377(7) -0.0058(5) 0.0052(5) -0.0039(5)
N7A 0.021(2) 0.022(2) 0.020(2) 0.0042(15) -0.0002(15) 0.0051(15)
C1A 0.041(3) 0.032(3) 0.040(3) -0.002(2) -0.008(2) -0.001(2)
C1B 0.0177(19) 0.0127(17) 0.020(3) 0.0009(15) -0.0026(17) -0.0026(14)
N7B 0.030(2) 0.0194(17) 0.030(2) -0.0019(15) -0.0059(16) -0.0088(14)
C2 0.0397(8) 0.0222(7) 0.0455(9) -0.0017(6) 0.0149(7) -0.0010(6)
C3 0.0241(7) 0.0364(8) 0.0403(9) 0.0068(6) 0.0023(6) -0.0032(6)
C5 0.0274(7) 0.0298(7) 0.0320(8) 0.0047(6) 0.0031(6) 0.0019(6)
C7 0.0292(7) 0.0352(8) 0.0353(9) 0.0085(6) 0.0079(6) 0.0052(6)
C9 0.0301(8) 0.0591(10) 0.0324(9) -0.0167(7) -0.0065(7) 0.0104(7)
C10 0.0309(7) 0.0275(7) 0.0268(8) 0.0028(5) 0.0040(6) 0.0052(5)
C15 0.0263(7) 0.0432(8) 0.0295(8) 0.0044(6) 0.0041(6) 0.0100(6)
C17 0.0361(8) 0.0281(7) 0.0477(10) 0.0067(6) 0.0093(7) 0.0064(6)
C19 0.0358(8) 0.0661(11) 0.0238(8) -0.0011(7) -0.0005(7) 0.0165(8)
B1 0.0292(8) 0.0316(8) 0.0396(10) -0.0107(7) 0.0006(7) -0.0050(7)
Be1 0.0245(8) 0.0247(8) 0.0259(9) -0.0006(6) 0.0009(7) -0.0007(6)
N8 0.0245(6) 0.0239(5) 0.0235(6) 0.0001(4) 0.0009(5) -0.0021(4)
N9 0.0304(6) 0.0210(5) 0.0261(6) -0.0005(4) 0.0032(5) -0.0025(4)
N10 0.0254(6) 0.0237(5) 0.0228(6) -0.0001(4) -0.0006(5) -0.0027(4)
N11 0.0257(6) 0.0259(5) 0.0241(6) 0.0010(4) 0.0004(5) -0.0054(4)
N12 0.0250(6) 0.0251(5) 0.0228(6) -0.0001(4) 0.0007(5) -0.0017(4)
N13 0.0283(6) 0.0281(6) 0.0239(6) -0.0034(5) -0.0003(5) -0.0048(5)
N14A 0.019(2) 0.025(2) 0.015(2) -0.0005(14) 0.0011(15) 0.0038(14)
C6A 0.034(3) 0.031(2) 0.038(3) -0.005(2) -0.006(2) 0.0007(18)
C6B 0.0165(18) 0.0139(16) 0.020(3) 0.0005(14) -0.0036(17) -0.0054(14)
N14B 0.0230(19) 0.0195(17) 0.035(3) -0.0055(14) -0.0008(15) -0.0104(13)
C4 0.0244(6) 0.0314(7) 0.0258(7) 0.0043(5) 0.0040(5) 0.0023(5)
C8 0.0290(7) 0.0279(7) 0.0233(7) 0.0014(5) 0.0016(6) 0.0036(5)
C11 0.0308(7) 0.0439(8) 0.0201(7) 0.0010(6) 0.0009(6) 0.0016(6)
C12 0.0306(7) 0.0392(8) 0.0220(7) -0.0056(6) -0.0008(6) -0.0024(6)
C13 0.0326(8) 0.0309(7) 0.0360(9) 0.0056(6) 0.0039(6) 0.0080(6)
C14 0.0244(7) 0.0319(7) 0.0270(8) 0.0028(6) 0.0008(6) 0.0009(5)
C16 0.0258(7) 0.0365(8) 0.0297(8) 0.0035(6) 0.0043(6) 0.0029(6)
C18 0.0234(7) 0.0346(7) 0.0282(8) 0.0060(6) -0.0001(6) -0.0048(5)
C20 0.0368(8) 0.0232(7) 0.0329(8) 0.0017(5) 0.0074(6) 0.0030(6)
B2 0.0298(8) 0.0266(7) 0.0233(8) -0.0013(6) -0.0006(6) -0.0040(6)
Be2 0.0248(8) 0.0227(8) 0.0229(9) 0.0004(6) -0.0012(7) -0.0010(6)

loop_
_atom_type_symbol
_atom_type_description
_atom_type_scat_dispersion_real
_atom_type_scat_dispersion_imag
_atom_type_scat_source
C C 0.0181 0.0091 'International Tables Vol C Tables 4.2.6.8 and 6.1.1.4'
H H 0.0000 0.0000 'International Tables Vol C Tables 4.2.6.8 and 6.1.1.4'
B B 0.0090 0.0039 'International Tables Vol C Tables 4.2.6.8 and 6.1.1.4'
Be Be 0.0038 0.0014 'International Tables Vol C Tables 4.2.6.8 and 6.1.1.4'
N N 0.0311 0.0180 'International Tables Vol C Tables 4.2.6.8 and 6.1.1.4'

loop_
_geom_angle_atom_site_label_1
_geom_angle_atom_site_label_2
_geom_angle_atom_site_label_3
_geom_angle
_geom_angle_site_symmetry_1
_geom_angle_site_symmetry_3
_geom_angle_publ_flag
C15 N1 N2 106.76(12) . . ?
C15 N1 Be1 141.23(12) . . ?
N2 N1 Be1 111.99(11) . . ?
C9 N2 N1 109.20(13) . . ?
C9 N2 B1 133.17(13) . . ?
N1 N2 B1 117.63(12) . . ?
C10 N3 N4 106.85(11) . . ?
C10 N3 Be1 140.00(12) . . ?
N4 N3 Be1 113.14(10) . . ?
C3 N4 N3 109.14(12) . . ?
C3 N4 B1 134.06(12) . . ?
N3 N4 B1 116.74(11) . . ?
C5 N5 N15 106.90(11) . . ?
C5 N5 Be1 140.15(12) . . ?
N15 N5 Be1 112.89(11) . . ?
C2 N15 N5 109.25(12) . . ?
C2 N15 B1 133.57(13) . . ?
N5 N15 B1 117.16(11) . . ?
C1A N7A Be1 174.1(7) . . ?
N7B C1B Be1 177.0(7) . . ?
N15 C2 C17 108.66(13) . . ?
N15 C2 H2 125.7 . . ?
C17 C2 H2 125.7 . . ?
N4 C3 C7 108.74(13) . . ?
N4 C3 H3 125.6 . . ?
C7 C3 H3 125.6 . . ?
N5 C5 C17 110.14(13) . . ?
N5 C5 H5 124.9 . . ?
C17 C5 H5 124.9 . . ?
C3 C7 C10 104.93(13) . . ?
C3 C7 H7 127.5 . . ?
C10 C7 H7 127.5 . . ?
N2 C9 C19 108.91(14) . . ?
N2 C9 H9 125.5 . . ?
C19 C9 H9 125.5 . . ?
N3 C10 C7 110.34(13) . . ?
N3 C10 H10 124.8 . . ?
C7 C10 H10 124.8 . . ?
N1 C15 C19 110.00(14) . . ?
N1 C15 H15 125.0 . . ?
C19 C15 H15 125.0 . . ?
C2 C17 C5 105.05(13) . . ?
C2 C17 H17 127.5 . . ?
C5 C17 H17 127.5 . . ?
C9 C19 C15 105.12(15) . . ?
C9 C19 H19 127.4 . . ?
C15 C19 H19 127.4 . . ?
N15 B1 N4 106.91(12) . . ?
N15 B1 N2 106.01(12) . . ?
N4 B1 N2 105.55(12) . . ?
N15 B1 H1 112.6 . . ?
N4 B1 H1 112.6 . . ?
N2 B1 H1 112.6 . . ?
N7A Be1 N5 116.6(4) . . ?
N7A Be1 N3 115.5(3) . . ?
N5 Be1 N3 101.22(10) . . ?
N7A Be1 N1 119.7(3) . . ?
N5 Be1 N1 101.08(10) . . ?
N3 Be1 N1 99.78(11) . . ?
N5 Be1 C1B 116.7(4) . . ?
N3 Be1 C1B 113.0(4) . . ?
N1 Be1 C1B 121.8(4) . . ?
C14 N8 N9 106.93(11) . . ?
C14 N8 Be2 140.04(12) . . ?
N9 N8 Be2 112.99(10) . . ?
C20 N9 N8 108.92(12) . . ?
C20 N9 B2 133.72(12) . . ?
N8 N9 B2 117.28(11) . . ?
C8 N10 N11 106.82(11) . . ?
C8 N10 Be2 140.03(11) . . ?
N11 N10 Be2 113.12(10) . . ?
C18 N11 N10 109.42(11) . . ?
C18 N11 B2 133.60(12) . . ?
N10 N11 B2 116.91(10) . . ?
C4 N12 N13 106.86(11) . . ?
C4 N12 Be2 140.81(11) . . ?
N13 N12 Be2 112.14(10) . . ?
C12 N13 N12 109.47(11) . . ?
C12 N13 B2 132.49(12) . . ?
N12 N13 B2 117.90(11) . . ?
C6A N14A Be2 175.6(7) . . ?
N14B C6B Be2 174.0(7) . . ?
N12 C4 C11 109.91(12) . . ?
N12 C4 H4 125.0 . . ?
C11 C4 H4 125.0 . . ?
N10 C8 C16 110.32(12) . . ?
N10 C8 H8 124.8 . . ?
C16 C8 H8 124.8 . . ?
C12 C11 C4 105.38(13) . . ?
C12 C11 H11 127.3 . . ?
C4 C11 H11 127.3 . . ?
N13 C12 C11 108.37(13) . . ?
N13 C12 H12 125.8 . . ?
C11 C12 H12 125.8 . . ?
C20 C13 C14 104.99(13) . . ?
C20 C13 H13 127.5 . . ?
C14 C13 H13 127.5 . . ?
N8 C14 C13 110.30(13) . . ?
N8 C14 H14 124.9 . . ?
C13 C14 H14 124.9 . . ?
C18 C16 C8 105.13(12) . . ?
C18 C16 H16 127.4 . . ?
C8 C16 H16 127.4 . . ?
N11 C18 C16 108.31(12) . . ?
N11 C18 H18 125.8 . . ?
C16 C18 H18 125.8 . . ?
N9 C20 C13 108.86(12) . . ?
N9 C20 H20 125.6 . . ?
C13 C20 H20 125.6 . . ?
N9 B2 N11 106.66(11) . . ?
N9 B2 N13 106.24(11) . . ?
N11 B2 N13 104.88(11) . . ?
N9 B2 H2A 112.8 . . ?
N11 B2 H2A 112.8 . . ?
N13 B2 H2A 112.8 . . ?
N14A Be2 N8 116.8(3) . . ?
N14A Be2 N12 118.9(3) . . ?
N8 Be2 N12 101.27(10) . . ?
N14A Be2 N10 116.1(3) . . ?
N8 Be2 N10 100.82(10) . . ?
N12 Be2 N10 99.80(10) . . ?
N8 Be2 C6B 115.9(3) . . ?
N12 Be2 C6B 122.1(3) . . ?
N10 Be2 C6B 113.7(3) . . ?

loop_
_geom_bond_atom_site_label_1
_geom_bond_atom_site_label_2
_geom_bond_distance
_geom_bond_site_symmetry_2
_geom_bond_publ_flag
N1 C15 1.3356(18) . ?
N1 N2 1.3709(15) . ?
N1 Be1 1.737(2) . ?
N2 C9 1.3364(19) . ?
N2 B1 1.558(2) . ?
N3 C10 1.3332(17) . ?
N3 N4 1.3681(15) . ?
N3 Be1 1.732(2) . ?
N4 C3 1.3421(17) . ?
N4 B1 1.5496(19) . ?
N5 C5 1.3278(17) . ?
N5 N15 1.3698(14) . ?
N5 Be1 1.727(2) . ?
N15 C2 1.3392(17) . ?
N15 B1 1.542(2) . ?
N7A C1A 1.044(5) . ?
N7A Be1 1.640(5) . ?
C1B N7B 1.074(5) . ?
C1B Be1 1.880(6) . ?
C2 C17 1.376(2) . ?
C2 H2 0.9500 . ?
C3 C7 1.380(2) . ?
C3 H3 0.9500 . ?
C5 C17 1.3930(19) . ?
C5 H5 0.9500 . ?
C7 C10 1.3880(19) . ?
C7 H7 0.9500 . ?
C9 C19 1.375(2) . ?
C9 H9 0.9500 . ?
C10 H10 0.9500 . ?
C15 C19 1.390(2) . ?
C15 H15 0.9500 . ?
C17 H17 0.9500 . ?
C19 H19 0.9500 . ?
B1 H1 1.087(15) . ?
N8 C14 1.3297(17) . ?
N8 N9 1.3706(14) . ?
N8 Be2 1.7247(19) . ?
N9 C20 1.3450(16) . ?
N9 B2 1.5443(19) . ?
N10 C8 1.3299(16) . ?
N10 N11 1.3681(14) . ?
N10 Be2 1.736(2) . ?
N11 C18 1.3438(17) . ?
N11 B2 1.5521(18) . ?
N12 C4 1.3336(17) . ?
N12 N13 1.3706(14) . ?
N12 Be2 1.731(2) . ?
N13 C12 1.3368(18) . ?
N13 B2 1.5556(18) . ?
N14A C6A 1.037(5) . ?
N14A Be2 1.634(5) . ?
C6B N14B 1.077(4) . ?
C6B Be2 1.879(5) . ?
C4 C11 1.3889(19) . ?
C4 H4 0.9500 . ?
C8 C16 1.3899(19) . ?
C8 H8 0.9500 . ?
C11 C12 1.381(2) . ?
C11 H11 0.9500 . ?
C12 H12 0.9500 . ?
C13 C20 1.374(2) . ?
C13 C14 1.3917(19) . ?
C13 H13 0.9500 . ?
C14 H14 0.9500 . ?
C16 C18 1.3805(19) . ?
C16 H16 0.9500 . ?
C18 H18 0.9500 . ?
C20 H20 0.9500 . ?
B2 H2A 1.078(14) . ?

loop_
_geom_torsion_atom_site_label_1
_geom_torsion_atom_site_label_2
_geom_torsion_atom_site_label_3
_geom_torsion_atom_site_label_4
_geom_torsion
_geom_torsion_site_symmetry_1
_geom_torsion_site_symmetry_2
_geom_torsion_site_symmetry_3
_geom_torsion_site_symmetry_4
_geom_torsion_publ_flag
C15 N1 N2 C9 -0.02(15) . . . . ?
Be1 N1 N2 C9 -178.97(11) . . . . ?
C15 N1 N2 B1 179.13(12) . . . . ?
Be1 N1 N2 B1 0.19(16) . . . . ?
C10 N3 N4 C3 -0.10(16) . . . . ?
Be1 N3 N4 C3 179.06(12) . . . . ?
C10 N3 N4 B1 -177.53(12) . . . . ?
Be1 N3 N4 B1 1.63(17) . . . . ?
C5 N5 N15 C2 0.24(15) . . . . ?
Be1 N5 N15 C2 -177.59(11) . . . . ?
C5 N5 N15 B1 178.76(12) . . . . ?
Be1 N5 N15 B1 0.94(16) . . . . ?
N5 N15 C2 C17 -0.30(16) . . . . ?
B1 N15 C2 C17 -178.49(14) . . . . ?
N3 N4 C3 C7 0.00(17) . . . . ?
B1 N4 C3 C7 176.81(15) . . . . ?
N15 N5 C5 C17 -0.09(16) . . . . ?
Be1 N5 C5 C17 176.79(15) . . . . ?
N4 C3 C7 C10 0.10(17) . . . . ?
N1 N2 C9 C19 -0.05(16) . . . . ?
B1 N2 C9 C19 -179.03(14) . . . . ?
N4 N3 C10 C7 0.17(16) . . . . ?
Be1 N3 C10 C7 -178.63(15) . . . . ?
C3 C7 C10 N3 -0.16(17) . . . . ?
N2 N1 C15 C19 0.09(15) . . . . ?
Be1 N1 C15 C19 178.52(15) . . . . ?
N15 C2 C17 C5 0.24(17) . . . . ?
N5 C5 C17 C2 -0.09(17) . . . . ?
N2 C9 C19 C15 0.10(16) . . . . ?
N1 C15 C19 C9 -0.12(16) . . . . ?
C2 N15 B1 N4 -126.43(16) . . . . ?
N5 N15 B1 N4 55.50(15) . . . . ?
C2 N15 B1 N2 121.32(16) . . . . ?
N5 N15 B1 N2 -56.76(15) . . . . ?
C3 N4 B1 N15 126.40(16) . . . . ?
N3 N4 B1 N15 -56.98(16) . . . . ?
C3 N4 B1 N2 -121.03(17) . . . . ?
N3 N4 B1 N2 55.59(16) . . . . ?
C9 N2 B1 N15 -124.90(16) . . . . ?
N1 N2 B1 N15 56.20(15) . . . . ?
C9 N2 B1 N4 121.90(16) . . . . ?
N1 N2 B1 N4 -57.00(15) . . . . ?
C5 N5 Be1 N7A 5.9(4) . . . . ?
N15 N5 Be1 N7A -177.3(4) . . . . ?
C5 N5 Be1 N3 132.02(16) . . . . ?
N15 N5 Be1 N3 -51.23(13) . . . . ?
C5 N5 Be1 N1 -125.54(17) . . . . ?
N15 N5 Be1 N1 51.21(13) . . . . ?
C5 N5 Be1 C1B 8.9(4) . . . . ?
N15 N5 Be1 C1B -174.4(4) . . . . ?
C10 N3 Be1 N7A -4.6(4) . . . . ?
N4 N3 Be1 N7A 176.6(4) . . . . ?
C10 N3 Be1 N5 -131.45(16) . . . . ?
N4 N3 Be1 N5 49.80(14) . . . . ?
C10 N3 Be1 N1 125.08(17) . . . . ?
N4 N3 Be1 N1 -53.67(13) . . . . ?
C10 N3 Be1 C1B -5.8(4) . . . . ?
N4 N3 Be1 C1B 175.4(4) . . . . ?
C15 N1 Be1 N7A 0.7(4) . . . . ?
N2 N1 Be1 N7A 179.1(4) . . . . ?
C15 N1 Be1 N5 130.21(16) . . . . ?
N2 N1 Be1 N5 -51.41(13) . . . . ?
C15 N1 Be1 N3 -126.21(16) . . . . ?
N2 N1 Be1 N3 52.18(13) . . . . ?
C15 N1 Be1 C1B -1.1(5) . . . . ?
N2 N1 Be1 C1B 177.2(4) . . . . ?
C14 N8 N9 C20 -0.19(14) . . . . ?
Be2 N8 N9 C20 177.87(11) . . . . ?
C14 N8 N9 B2 -177.37(11) . . . . ?
Be2 N8 N9 B2 0.69(15) . . . . ?
C8 N10 N11 C18 -0.46(15) . . . . ?
Be2 N10 N11 C18 177.93(11) . . . . ?
C8 N10 N11 B2 -177.88(12) . . . . ?
Be2 N10 N11 B2 0.51(16) . . . . ?
C4 N12 N13 C12 0.54(15) . . . . ?
Be2 N12 N13 C12 -175.56(11) . . . . ?
C4 N12 N13 B2 176.66(11) . . . . ?
Be2 N12 N13 B2 0.56(15) . . . . ?
N13 N12 C4 C11 -0.31(15) . . . . ?
Be2 N12 C4 C11 173.96(15) . . . . ?
N11 N10 C8 C16 0.45(15) . . . . ?
Be2 N10 C8 C16 -177.25(15) . . . . ?
N12 C4 C11 C12 -0.02(16) . . . . ?
N12 N13 C12 C11 -0.56(15) . . . . ?
B2 N13 C12 C11 -175.90(13) . . . . ?
C4 C11 C12 N13 0.35(16) . . . . ?
N9 N8 C14 C13 0.30(15) . . . . ?
Be2 N8 C14 C13 -176.92(14) . . . . ?
C20 C13 C14 N8 -0.30(16) . . . . ?
N10 C8 C16 C18 -0.27(16) . . . . ?
N10 N11 C18 C16 0.29(16) . . . . ?
B2 N11 C18 C16 177.12(14) . . . . ?
C8 C16 C18 N11 -0.02(16) . . . . ?
N8 N9 C20 C13 0.00(15) . . . . ?
B2 N9 C20 C13 176.54(13) . . . . ?
C14 C13 C20 N9 0.17(16) . . . . ?
C20 N9 B2 N11 -120.75(15) . . . . ?
N8 N9 B2 N11 55.57(14) . . . . ?
C20 N9 B2 N13 127.76(15) . . . . ?
N8 N9 B2 N13 -55.92(14) . . . . ?
C18 N11 B2 N9 127.23(15) . . . . ?
N10 N11 B2 N9 -56.13(14) . . . . ?
C18 N11 B2 N13 -120.34(15) . . . . ?
N10 N11 B2 N13 56.30(15) . . . . ?
C12 N13 B2 N9 -129.62(15) . . . . ?
N12 N13 B2 N9 55.35(14) . . . . ?
C12 N13 B2 N11 117.65(15) . . . . ?
N12 N13 B2 N11 -57.38(15) . . . . ?
C14 N8 Be2 N14A -1.1(4) . . . . ?
N9 N8 Be2 N14A -178.2(4) . . . . ?
C14 N8 Be2 N12 -131.84(16) . . . . ?
N9 N8 Be2 N12 51.05(13) . . . . ?
C14 N8 Be2 N10 125.76(16) . . . . ?
N9 N8 Be2 N10 -51.36(13) . . . . ?
C14 N8 Be2 C6B 2.6(4) . . . . ?
N9 N8 Be2 C6B -174.5(4) . . . . ?
C4 N12 Be2 N14A 5.1(4) . . . . ?
N13 N12 Be2 N14A 179.1(4) . . . . ?
C4 N12 Be2 N8 134.53(16) . . . . ?
N13 N12 Be2 N8 -51.38(13) . . . . ?
C4 N12 Be2 N10 -122.25(16) . . . . ?
N13 N12 Be2 N10 51.84(12) . . . . ?
C4 N12 Be2 C6B 3.9(4) . . . . ?
N13 N12 Be2 C6B 178.0(4) . . . . ?
C8 N10 Be2 N14A -4.4(4) . . . . ?
N11 N10 Be2 N14A 178.0(4) . . . . ?
C8 N10 Be2 N8 -131.67(16) . . . . ?
N11 N10 Be2 N8 50.73(13) . . . . ?
C8 N10 Be2 N12 124.74(17) . . . . ?
N11 N10 Be2 N12 -52.86(13) . . . . ?
C8 N10 Be2 C6B -6.9(4) . . . . ?
N11 N10 Be2 C6B 175.5(4) . . . . ?
